data_4081996
loop_
_publ_author_name
'Talavera, M.'
'Bola\~no, S.'
'Bravo, J.'
'Castro, J.'
'Garc\?\'ia-Font\'an, S.'

_publ_section_title
;
 Cyclometalated Iridium Complexes from Intramolecular C--H Activation of
 [IrCp*Cl{&#x2550;C(OMe)CH&#x2550;C(CH3)R}L] (R = CH3, Ph; L = PPh2Me,
 PMe3)
;
_journal_issue 23
_journal_name_full Organometallics
_journal_page_first 7241
_journal_paper_doi 10.1021/om4008778
_journal_volume 32
_journal_year 2013
_chemical_formula_sum 'C58 H74 F12 Ir2 O2 P4'
_chemical_formula_weight 1539.45
_chemical_name_systematic
; 
 ? 
;
_space_group_IT_number 14
_symmetry_cell_setting monoclinic
_symmetry_space_group_name_Hall '-P 2ybc'
_symmetry_space_group_name_H-M 'P 1 21/c 1'
_atom_sites_solution_hydrogens geom
_atom_sites_solution_primary direct
_atom_sites_solution_secondary difmap
_audit_creation_method SHELXL-97
_cell_angle_alpha 90.00
_cell_angle_beta 93.303(4)
_cell_angle_gamma 90.00
_cell_formula_units_Z 4
_cell_length_a 16.486(3)
_cell_length_b 18.667(4)
_cell_length_c 19.250(4)
_cell_measurement_reflns_used 8680
_cell_measurement_temperature 100(2)
_cell_measurement_theta_max 27.96
_cell_measurement_theta_min 2.38
_cell_volume 5914(2)
_computing_cell_refinement 'Bruker SAINT'
_computing_data_collection 'Bruker SMART'
_computing_data_reduction 'Bruker SAINT'
_computing_molecular_graphics 'ORTEP3 for Windows (Farrugia, 1997)'
_computing_structure_refinement 'SHELXL-97 (Sheldrick, 2008)'
_computing_structure_solution 'SHELXS-97 (Sheldrick, 2008)'
_diffrn_ambient_temperature 100(2)
_diffrn_measured_fraction_theta_full 0.989
_diffrn_measured_fraction_theta_max 0.989
_diffrn_measurement_device_type 'Bruker SMART1000 CCD'
_diffrn_measurement_method '\f and \w scans'
_diffrn_radiation_monochromator graphite
_diffrn_radiation_source 'fine-focus sealed tube'
_diffrn_radiation_type MoK\a
_diffrn_radiation_wavelength 0.71073
_diffrn_reflns_av_R_equivalents 0.0609
_diffrn_reflns_av_sigmaI/netI 0.0639
_diffrn_reflns_limit_h_max 21
_diffrn_reflns_limit_h_min -21
_diffrn_reflns_limit_k_max 24
_diffrn_reflns_limit_k_min -24
_diffrn_reflns_limit_l_max 24
_diffrn_reflns_limit_l_min -25
_diffrn_reflns_number 52415
_diffrn_reflns_theta_full 28.04
_diffrn_reflns_theta_max 28.04
_diffrn_reflns_theta_min 1.52
_exptl_absorpt_coefficient_mu 4.683
_exptl_absorpt_correction_T_max 0.7456
_exptl_absorpt_correction_T_min 0.5619
_exptl_absorpt_correction_type multi-scan
_exptl_absorpt_process_details SADABS
_exptl_crystal_colour brown
_exptl_crystal_density_diffrn 1.729
_exptl_crystal_density_method 'not measured'
_exptl_crystal_description prism
_exptl_crystal_F_000 3040
_exptl_crystal_size_max 0.48
_exptl_crystal_size_mid 0.23
_exptl_crystal_size_min 0.19
_refine_diff_density_max 2.615
_refine_diff_density_min -1.572
_refine_diff_density_rms 0.226
_refine_ls_extinction_method none
_refine_ls_goodness_of_fit_ref 1.051
_refine_ls_hydrogen_treatment mixed
_refine_ls_matrix_type full
_refine_ls_number_parameters 719
_refine_ls_number_reflns 14190
_refine_ls_number_restraints 0
_refine_ls_restrained_S_all 1.051
_refine_ls_R_factor_all 0.0633
_refine_ls_R_factor_gt 0.0459
_refine_ls_shift/su_max 0.001
_refine_ls_shift/su_mean 0.000
_refine_ls_structure_factor_coef Fsqd
_refine_ls_weighting_details 'calc w=1/[\s^2^(Fo^2^)+(0.0669P)^2^+34.2400P] where P=(Fo^2^+2Fc^2^)/3'
_refine_ls_weighting_scheme calc
_refine_ls_wR_factor_gt 0.1279
_refine_ls_wR_factor_ref 0.1372
_reflns_number_gt 11230
_reflns_number_total 14190
_reflns_threshold_expression >2sigma(I)
_cod_data_source_file om4008778_si_001.cif
_cod_data_source_block 2a_md
_cod_depositor_comments
;
The following automatic conversions were performed:

'_symmetry_cell_setting' value 'Monoclinic' changed to 'monoclinic'
according to /home/saulius/struct/CIF-dictionaries/cif_core.dic
dictionary named 'cif_core.dic' version 2.4.2 from 2011-04-26.

Automatic conversion script
Id: cif_fix_values 1891 2012-01-12 08:04:46Z andrius 
;
_cod_original_sg_symbol_H-M 'P2(1)/c  '
_cod_database_code 4081996

loop_
_symmetry_equiv_pos_as_xyz
'x, y, z'
'-x, y+1/2, -z+1/2'
'-x, -y, -z'
'x, -y-1/2, z-1/2'

loop_
_atom_site_label
_atom_site_type_symbol
_atom_site_fract_x
_atom_site_fract_y
_atom_site_fract_z
_atom_site_U_iso_or_equiv
_atom_site_adp_type
_atom_site_occupancy
_atom_site_symmetry_multiplicity
_atom_site_calc_flag
_atom_site_refinement_flags
CT1 H 0.0367 0.3841 0.2756 0.000 Uiso 0.00 1 d P
Ir1 Ir 0.018619(14) 0.300164(13) 0.220815(12) 0.01310(7) Uani 1 1 d .
O1 O 0.1403(3) 0.2911(3) 0.1211(2) 0.0202(10) Uani 1 1 d .
C11 C -0.0890(4) 0.2723(4) 0.1604(4) 0.0206(14) Uani 1 1 d .
H11A H -0.1197 0.2358 0.1855 0.025 Uiso 1 1 calc R
H11B H -0.1240 0.3151 0.1536 0.025 Uiso 1 1 calc R
C12 C -0.0684(5) 0.2432(4) 0.0907(4) 0.0225(15) Uani 1 1 d .
C13 C -0.1325(5) 0.2098(4) 0.0445(4) 0.0302(18) Uani 1 1 d .
H13A H -0.1116 0.2013 -0.0014 0.045 Uiso 1 1 calc R
H13B H -0.1795 0.2419 0.0398 0.045 Uiso 1 1 calc R
H13C H -0.1488 0.1642 0.0646 0.045 Uiso 1 1 calc R
C14 C 0.0103(5) 0.2512(4) 0.0749(4) 0.0224(15) Uani 1 1 d .
H14 H 0.0288 0.2396 0.0305 0.027 Uiso 1 1 calc R
C15 C 0.0631(4) 0.2782(4) 0.1299(3) 0.0170(13) Uani 1 1 d .
C16 C 0.1729(5) 0.2855(5) 0.0519(4) 0.0286(17) Uani 1 1 d .
H16A H 0.1778 0.2349 0.0393 0.043 Uiso 1 1 calc R
H16B H 0.2266 0.3082 0.0527 0.043 Uiso 1 1 calc R
H16C H 0.1362 0.3097 0.0177 0.043 Uiso 1 1 calc R
C1 C 0.1095(4) 0.3719(4) 0.2796(4) 0.0203(14) Uani 1 1 d .
C2 C 0.0518(5) 0.3492(4) 0.3268(4) 0.0242(16) Uani 1 1 d .
C3 C -0.0271(5) 0.3743(4) 0.3037(4) 0.0255(16) Uani 1 1 d .
C4 C -0.0171(4) 0.4125(4) 0.2413(4) 0.0266(17) Uani 1 1 d .
C5 C 0.0661(5) 0.4127(4) 0.2264(4) 0.0222(15) Uani 1 1 d .
C6 C 0.1998(5) 0.3637(5) 0.2899(6) 0.046(3) Uani 1 1 d .
H6A H 0.2224 0.4049 0.3159 0.068 Uiso 1 1 calc R
H6B H 0.2236 0.3612 0.2445 0.068 Uiso 1 1 calc R
H6C H 0.2124 0.3196 0.3159 0.068 Uiso 1 1 calc R
C7 C 0.0696(7) 0.3127(5) 0.3945(4) 0.047(3) Uani 1 1 d .
H7A H 0.1204 0.2857 0.3929 0.071 Uiso 1 1 calc R
H7B H 0.0251 0.2798 0.4037 0.071 Uiso 1 1 calc R
H7C H 0.0749 0.3485 0.4318 0.071 Uiso 1 1 calc R
C8 C -0.1051(6) 0.3704(5) 0.3396(5) 0.047(3) Uani 1 1 d .
H8A H -0.1147 0.4162 0.3627 0.071 Uiso 1 1 calc R
H8B H -0.1016 0.3320 0.3743 0.071 Uiso 1 1 calc R
H8C H -0.1499 0.3606 0.3053 0.071 Uiso 1 1 calc R
C9 C -0.0824(6) 0.4537(5) 0.1986(5) 0.045(2) Uani 1 1 d .
H9A H -0.0633 0.4639 0.1524 0.067 Uiso 1 1 calc R
H9B H -0.0938 0.4989 0.2221 0.067 Uiso 1 1 calc R
H9C H -0.1321 0.4249 0.1940 0.067 Uiso 1 1 calc R
C10 C 0.1043(6) 0.4512(5) 0.1680(5) 0.041(2) Uani 1 1 d .
H10A H 0.0647 0.4553 0.1282 0.062 Uiso 1 1 calc R
H10B H 0.1518 0.4244 0.1542 0.062 Uiso 1 1 calc R
H10C H 0.1211 0.4993 0.1835 0.062 Uiso 1 1 calc R
P1 P 0.03631(10) 0.18347(9) 0.25294(9) 0.0142(3) Uani 1 1 d .
C21 C -0.0057(4) 0.1154(4) 0.1928(3) 0.0172(13) Uani 1 1 d .
C22 C -0.0849(4) 0.0899(4) 0.1960(4) 0.0202(14) Uani 1 1 d .
H22 H -0.1178 0.1067 0.2316 0.024 Uiso 1 1 calc R
C23 C -0.1166(4) 0.0402(4) 0.1478(4) 0.0223(15) Uani 1 1 d .
H23 H -0.1706 0.0232 0.1507 0.027 Uiso 1 1 calc R
C24 C -0.0692(5) 0.0155(4) 0.0957(4) 0.0239(15) Uani 1 1 d .
H24 H -0.0913 -0.0175 0.0622 0.029 Uiso 1 1 calc R
C25 C 0.0101(5) 0.0388(4) 0.0922(4) 0.0275(16) Uani 1 1 d .
H25 H 0.0429 0.0210 0.0571 0.033 Uiso 1 1 calc R
C26 C 0.0415(4) 0.0886(4) 0.1404(4) 0.0208(14) Uani 1 1 d .
H26 H 0.0959 0.1046 0.1377 0.025 Uiso 1 1 calc R
C31 C -0.0083(4) 0.1602(3) 0.3342(3) 0.0174(13) Uani 1 1 d .
C32 C 0.0344(4) 0.1205(4) 0.3856(4) 0.0195(14) Uani 1 1 d .
H32 H 0.0890 0.1065 0.3796 0.023 Uiso 1 1 calc R
C33 C -0.0036(5) 0.1012(4) 0.4466(4) 0.0256(16) Uani 1 1 d .
H33 H 0.0256 0.0749 0.4821 0.031 Uiso 1 1 calc R
C34 C -0.0827(5) 0.1203(4) 0.4548(4) 0.0302(18) Uani 1 1 d .
H34 H -0.1086 0.1063 0.4955 0.036 Uiso 1 1 calc R
C35 C -0.1250(5) 0.1599(4) 0.4041(4) 0.0281(17) Uani 1 1 d .
H35 H -0.1797 0.1734 0.4101 0.034 Uiso 1 1 calc R
C36 C -0.0878(4) 0.1799(4) 0.3444(4) 0.0217(14) Uani 1 1 d .
H36 H -0.1172 0.2076 0.3099 0.026 Uiso 1 1 calc R
C41 C 0.1429(4) 0.1607(4) 0.2645(4) 0.0209(14) Uani 1 1 d .
H41A H 0.1670 0.1857 0.3054 0.031 Uiso 1 1 calc R
H41B H 0.1708 0.1753 0.2232 0.031 Uiso 1 1 calc R
H41C H 0.1486 0.1089 0.2711 0.031 Uiso 1 1 calc R
CT2 H 0.4552 0.7875 0.0959 0.000 Uiso 0.00 1 d P
Ir2 Ir 0.439077(15) 0.731192(14) 0.176195(13) 0.01705(8) Uani 1 1 d .
O2 O 0.5818(3) 0.6506(3) 0.2160(3) 0.0269(12) Uani 1 1 d .
C61 C 0.3468(4) 0.6534(4) 0.1853(4) 0.0198(14) Uani 1 1 d .
H61A H 0.3028 0.6739 0.2120 0.024 Uiso 1 1 calc R
H61B H 0.3235 0.6409 0.1383 0.024 Uiso 1 1 calc R
C62 C 0.3779(5) 0.5881(4) 0.2202(4) 0.0258(16) Uani 1 1 d .
C63 C 0.3211(5) 0.5299(5) 0.2402(5) 0.0337(19) Uani 1 1 d .
H63A H 0.2954 0.5082 0.1981 0.050 Uiso 1 1 calc R
H63B H 0.2792 0.5502 0.2685 0.050 Uiso 1 1 calc R
H63C H 0.3516 0.4932 0.2672 0.050 Uiso 1 1 calc R
C64 C 0.4602(4) 0.5854(4) 0.2322(4) 0.0256(16) Uani 1 1 d .
H64 H 0.4873 0.5445 0.2516 0.031 Uiso 1 1 calc R
C65 C 0.5022(4) 0.6480(4) 0.2135(4) 0.0247(16) Uani 1 1 d .
C66 C 0.6300(5) 0.5875(5) 0.2360(5) 0.038(2) Uani 1 1 d .
H66A H 0.6221 0.5756 0.2847 0.057 Uiso 1 1 calc R
H66B H 0.6876 0.5976 0.2304 0.057 Uiso 1 1 calc R
H66C H 0.6128 0.5470 0.2063 0.057 Uiso 1 1 calc R
C51 C 0.3846(4) 0.8078(4) 0.0970(4) 0.0200(14) Uani 1 1 d .
C52 C 0.4542(4) 0.8427(4) 0.1301(4) 0.0220(15) Uani 1 1 d .
C53 C 0.5248(4) 0.8009(4) 0.1163(4) 0.0248(16) Uani 1 1 d .
C54 C 0.4995(5) 0.7410(4) 0.0743(4) 0.0257(16) Uani 1 1 d .
C55 C 0.4130(4) 0.7449(4) 0.0619(4) 0.0199(14) Uani 1 1 d .
C56 C 0.2979(5) 0.8362(4) 0.0917(4) 0.0287(16) Uani 1 1 d .
H56A H 0.2909 0.8712 0.1288 0.043 Uiso 1 1 calc R
H56B H 0.2599 0.7964 0.0966 0.043 Uiso 1 1 calc R
H56C H 0.2871 0.8592 0.0464 0.043 Uiso 1 1 calc R
C57 C 0.4545(5) 0.9142(4) 0.1649(5) 0.0329(18) Uani 1 1 d .
H57A H 0.4955 0.9146 0.2038 0.049 Uiso 1 1 calc R
H57B H 0.4009 0.9236 0.1823 0.049 Uiso 1 1 calc R
H57C H 0.4674 0.9515 0.1314 0.049 Uiso 1 1 calc R
C58 C 0.6116(5) 0.8211(6) 0.1366(5) 0.042(2) Uani 1 1 d .
H58A H 0.6354 0.8454 0.0975 0.062 Uiso 1 1 calc R
H58B H 0.6428 0.7778 0.1486 0.062 Uiso 1 1 calc R
H58C H 0.6128 0.8533 0.1768 0.062 Uiso 1 1 calc R
C59 C 0.5544(6) 0.6867(5) 0.0441(4) 0.039(2) Uani 1 1 d .
H59A H 0.5775 0.7065 0.0025 0.058 Uiso 1 1 calc R
H59B H 0.5232 0.6434 0.0317 0.058 Uiso 1 1 calc R
H59C H 0.5984 0.6746 0.0786 0.058 Uiso 1 1 calc R
C510 C 0.3628(5) 0.6960(4) 0.0148(4) 0.0271(16) Uani 1 1 d .
H51A H 0.3655 0.7120 -0.0335 0.041 Uiso 1 1 calc R
H51B H 0.3063 0.6969 0.0279 0.041 Uiso 1 1 calc R
H51C H 0.3840 0.6470 0.0193 0.041 Uiso 1 1 calc R
P2 P 0.41154(11) 0.76861(10) 0.28476(9) 0.0182(4) Uani 1 1 d .
C71 C 0.4823(4) 0.8340(4) 0.3241(4) 0.0244(15) Uani 1 1 d .
C72 C 0.5650(5) 0.8224(5) 0.3168(4) 0.0333(19) Uani 1 1 d .
H72 H 0.5826 0.7834 0.2897 0.040 Uiso 1 1 calc R
C73 C 0.6215(6) 0.8685(6) 0.3494(5) 0.046(3) Uani 1 1 d .
H73 H 0.6780 0.8609 0.3449 0.055 Uiso 1 1 calc R
C74 C 0.5950(6) 0.9260(5) 0.3889(4) 0.044(2) Uani 1 1 d .
H74 H 0.6335 0.9573 0.4115 0.053 Uiso 1 1 calc R
C75 C 0.5140(6) 0.9373(5) 0.3950(4) 0.041(2) Uani 1 1 d .
H75 H 0.4967 0.9771 0.4211 0.049 Uiso 1 1 calc R
C76 C 0.4564(5) 0.8915(4) 0.3635(4) 0.0296(17) Uani 1 1 d .
H76 H 0.4001 0.8993 0.3688 0.035 Uiso 1 1 calc R
C81 C 0.4093(4) 0.6993(4) 0.3518(4) 0.0181(13) Uani 1 1 d .
C82 C 0.3367(4) 0.6655(4) 0.3663(4) 0.0237(15) Uani 1 1 d .
H82 H 0.2873 0.6810 0.3433 0.028 Uiso 1 1 calc R
C83 C 0.3357(5) 0.6096(4) 0.4138(4) 0.0252(15) Uani 1 1 d .
H83 H 0.2858 0.5871 0.4231 0.030 Uiso 1 1 calc R
C84 C 0.4076(5) 0.5865(4) 0.4476(4) 0.0301(17) Uani 1 1 d .
H84 H 0.4072 0.5481 0.4800 0.036 Uiso 1 1 calc R
C85 C 0.4803(5) 0.6200(4) 0.4337(4) 0.0275(16) Uani 1 1 d .
H85 H 0.5298 0.6046 0.4566 0.033 Uiso 1 1 calc R
C86 C 0.4803(4) 0.6761(4) 0.3864(4) 0.0219(14) Uani 1 1 d .
H86 H 0.5301 0.6990 0.3775 0.026 Uiso 1 1 calc R
C91 C 0.3125(4) 0.8127(4) 0.2870(4) 0.0268(16) Uani 1 1 d .
H91A H 0.3017 0.8244 0.3352 0.040 Uiso 1 1 calc R
H91B H 0.2700 0.7806 0.2676 0.040 Uiso 1 1 calc R
H91C H 0.3127 0.8569 0.2594 0.040 Uiso 1 1 calc R
P1A P 0.25955(12) 0.06848(12) 0.04877(11) 0.0292(4) Uani 1 1 d .
F1 F 0.1754(3) 0.1062(3) 0.0241(3) 0.0363(11) Uani 1 1 d .
F2 F 0.3428(3) 0.0299(3) 0.0741(3) 0.0517(15) Uani 1 1 d .
F3 F 0.2737(4) 0.0475(4) -0.0296(3) 0.071(2) Uani 1 1 d .
F4 F 0.2116(4) -0.0034(4) 0.0563(6) 0.102(3) Uani 1 1 d .
F5 F 0.3079(4) 0.1410(3) 0.0364(5) 0.080(2) Uani 1 1 d .
F6 F 0.2448(4) 0.0926(7) 0.1247(3) 0.122(4) Uani 1 1 d .
P2A P 0.25245(13) 1.00226(12) 0.45018(12) 0.0326(5) Uani 1 1 d .
F7 F 0.2609(4) 0.9712(4) 0.5284(3) 0.0646(18) Uani 1 1 d .
F8 F 0.1564(3) 1.0058(3) 0.4545(4) 0.0589(17) Uani 1 1 d .
F9 F 0.2596(4) 1.0817(3) 0.4807(4) 0.077(2) Uani 1 1 d .
F10 F 0.3476(3) 1.0015(4) 0.4480(3) 0.068(2) Uani 1 1 d .
F11 F 0.2429(4) 1.0307(5) 0.3735(3) 0.083(3) Uani 1 1 d .
F12 F 0.2440(4) 0.9215(3) 0.4243(4) 0.0681(19) Uani 1 1 d .

loop_
_atom_site_aniso_label
_atom_site_aniso_U_11
_atom_site_aniso_U_22
_atom_site_aniso_U_33
_atom_site_aniso_U_23
_atom_site_aniso_U_13
_atom_site_aniso_U_12
Ir1 0.01351(12) 0.01236(13) 0.01327(13) -0.00010(9) -0.00063(9) -0.00022(9)
O1 0.021(2) 0.024(3) 0.016(2) 0.000(2) 0.0053(19) -0.001(2)
C11 0.013(3) 0.023(4) 0.025(4) 0.002(3) -0.007(3) -0.001(3)
C12 0.030(4) 0.017(3) 0.020(3) 0.003(3) -0.007(3) -0.002(3)
C13 0.038(4) 0.032(4) 0.020(4) 0.002(3) -0.007(3) -0.014(3)
C14 0.030(4) 0.022(4) 0.016(3) 0.004(3) 0.003(3) -0.004(3)
C15 0.021(3) 0.014(3) 0.016(3) -0.003(2) 0.002(3) 0.002(2)
C16 0.023(4) 0.042(5) 0.022(4) -0.004(3) 0.009(3) -0.001(3)
C1 0.016(3) 0.010(3) 0.034(4) -0.005(3) -0.002(3) -0.002(2)
C2 0.043(4) 0.014(3) 0.015(3) 0.002(3) 0.001(3) -0.006(3)
C3 0.029(4) 0.020(4) 0.028(4) -0.012(3) 0.009(3) -0.005(3)
C4 0.026(4) 0.017(4) 0.035(4) -0.011(3) -0.009(3) 0.009(3)
C5 0.032(4) 0.013(3) 0.022(4) -0.003(3) 0.003(3) -0.004(3)
C6 0.015(4) 0.030(5) 0.091(8) -0.017(5) 0.001(4) 0.000(3)
C7 0.093(8) 0.027(5) 0.019(4) 0.002(3) -0.013(5) -0.010(5)
C8 0.044(5) 0.042(5) 0.058(6) -0.022(5) 0.024(5) -0.008(4)
C9 0.050(5) 0.023(4) 0.059(6) -0.004(4) -0.024(5) 0.011(4)
C10 0.070(7) 0.021(4) 0.033(5) -0.001(3) 0.007(4) -0.014(4)
P1 0.0148(8) 0.0148(8) 0.0129(8) 0.0001(6) -0.0007(6) 0.0004(6)
C21 0.022(3) 0.014(3) 0.015(3) 0.005(3) 0.002(3) 0.005(3)
C22 0.025(4) 0.015(3) 0.020(3) 0.003(3) 0.001(3) 0.003(3)
C23 0.025(4) 0.013(3) 0.028(4) 0.002(3) -0.002(3) -0.002(3)
C24 0.035(4) 0.015(3) 0.020(4) -0.001(3) -0.011(3) -0.005(3)
C25 0.040(4) 0.022(4) 0.022(4) -0.001(3) 0.006(3) 0.003(3)
C26 0.021(3) 0.018(3) 0.023(4) -0.001(3) 0.000(3) -0.003(3)
C31 0.024(3) 0.012(3) 0.017(3) 0.002(3) 0.006(3) -0.001(3)
C32 0.027(4) 0.013(3) 0.018(3) 0.001(3) 0.003(3) -0.002(3)
C33 0.042(4) 0.021(4) 0.013(3) 0.005(3) 0.003(3) -0.007(3)
C34 0.042(5) 0.027(4) 0.023(4) -0.001(3) 0.012(3) -0.014(3)
C35 0.029(4) 0.033(4) 0.023(4) -0.008(3) 0.005(3) -0.008(3)
C36 0.021(3) 0.018(3) 0.026(4) -0.002(3) 0.001(3) -0.001(3)
C41 0.012(3) 0.020(3) 0.030(4) 0.004(3) 0.002(3) 0.003(3)
Ir2 0.01642(13) 0.02057(15) 0.01418(13) 0.00027(10) 0.00120(9) -0.00066(10)
O2 0.018(2) 0.030(3) 0.032(3) 0.000(2) -0.002(2) 0.001(2)
C61 0.019(3) 0.021(4) 0.019(3) 0.001(3) 0.000(3) -0.001(3)
C62 0.029(4) 0.027(4) 0.022(4) -0.007(3) 0.007(3) -0.008(3)
C63 0.034(4) 0.032(4) 0.036(5) -0.002(4) 0.013(4) -0.014(4)
C64 0.027(4) 0.022(4) 0.028(4) 0.002(3) 0.004(3) 0.006(3)
C65 0.025(4) 0.032(4) 0.018(3) -0.003(3) 0.009(3) 0.004(3)
C66 0.024(4) 0.040(5) 0.050(5) 0.001(4) -0.003(4) 0.008(4)
C51 0.022(3) 0.022(4) 0.016(3) 0.005(3) 0.003(3) -0.003(3)
C52 0.022(3) 0.022(4) 0.021(3) 0.011(3) -0.004(3) -0.006(3)
C53 0.022(4) 0.033(4) 0.020(4) 0.007(3) -0.001(3) -0.007(3)
C54 0.027(4) 0.035(4) 0.017(3) 0.010(3) 0.008(3) 0.004(3)
C55 0.018(3) 0.025(4) 0.017(3) 0.005(3) 0.000(3) -0.001(3)
C56 0.028(4) 0.032(4) 0.026(4) -0.001(3) 0.000(3) 0.005(3)
C57 0.036(4) 0.020(4) 0.042(5) -0.001(3) 0.000(4) -0.007(3)
C58 0.024(4) 0.069(7) 0.031(5) 0.015(4) -0.006(3) -0.026(4)
C59 0.041(5) 0.051(6) 0.026(4) 0.000(4) 0.011(4) 0.013(4)
C510 0.027(4) 0.037(4) 0.017(4) 0.002(3) -0.004(3) -0.003(3)
P2 0.0177(8) 0.0211(9) 0.0158(8) 0.0004(7) 0.0008(6) 0.0000(7)
C71 0.024(4) 0.034(4) 0.015(3) 0.006(3) 0.000(3) -0.007(3)
C72 0.036(4) 0.038(5) 0.025(4) 0.014(4) 0.000(3) -0.010(4)
C73 0.036(5) 0.069(7) 0.032(5) 0.018(5) -0.001(4) -0.025(5)
C74 0.065(6) 0.042(5) 0.024(4) -0.004(4) -0.004(4) -0.029(5)
C75 0.058(6) 0.037(5) 0.027(4) -0.001(4) 0.007(4) -0.020(4)
C76 0.045(5) 0.027(4) 0.017(4) 0.003(3) 0.000(3) -0.009(3)
C81 0.022(3) 0.016(3) 0.016(3) 0.000(3) -0.001(3) -0.004(3)
C82 0.023(4) 0.026(4) 0.022(4) -0.002(3) 0.005(3) 0.001(3)
C83 0.028(4) 0.028(4) 0.020(4) 0.001(3) 0.000(3) -0.004(3)
C84 0.041(5) 0.025(4) 0.024(4) 0.003(3) 0.005(3) -0.002(3)
C85 0.029(4) 0.025(4) 0.028(4) 0.003(3) -0.002(3) 0.009(3)
C86 0.015(3) 0.025(4) 0.026(4) -0.001(3) 0.000(3) 0.004(3)
C91 0.024(4) 0.031(4) 0.026(4) 0.000(3) 0.002(3) 0.013(3)
P1A 0.0234(10) 0.0337(11) 0.0304(11) 0.0002(9) 0.0018(8) 0.0064(8)
F1 0.030(2) 0.036(3) 0.042(3) -0.005(2) -0.009(2) 0.007(2)
F2 0.024(2) 0.066(4) 0.065(4) 0.015(3) 0.001(2) 0.021(3)
F3 0.075(5) 0.086(5) 0.051(4) -0.018(4) 0.006(3) 0.027(4)
F4 0.045(4) 0.054(4) 0.205(10) 0.069(5) 0.002(5) -0.001(3)
F5 0.043(3) 0.040(4) 0.156(8) -0.015(4) 0.005(4) 0.001(3)
F6 0.053(4) 0.280(13) 0.030(3) -0.035(5) -0.012(3) 0.078(6)
P2A 0.0264(10) 0.0320(11) 0.0388(12) -0.0034(9) -0.0032(9) 0.0000(9)
F7 0.069(4) 0.075(5) 0.048(4) 0.009(3) -0.014(3) -0.023(4)
F8 0.029(3) 0.063(4) 0.084(5) 0.030(3) 0.002(3) 0.008(3)
F9 0.070(4) 0.033(3) 0.127(7) -0.019(4) 0.002(4) -0.005(3)
F10 0.028(3) 0.106(6) 0.069(4) -0.026(4) -0.003(3) 0.000(3)
F11 0.058(4) 0.144(7) 0.046(4) 0.033(4) -0.007(3) -0.037(4)
F12 0.070(4) 0.046(4) 0.084(5) -0.030(3) -0.027(4) 0.010(3)

loop_
_atom_type_symbol
_atom_type_description
_atom_type_scat_dispersion_real
_atom_type_scat_dispersion_imag
_atom_type_scat_source
C C 0.0033 0.0016 'International Tables Vol C Tables 4.2.6.8 and 6.1.1.4'
H H 0.0000 0.0000 'International Tables Vol C Tables 4.2.6.8 and 6.1.1.4'
O O 0.0106 0.0060 'International Tables Vol C Tables 4.2.6.8 and 6.1.1.4'
F F 0.0171 0.0103 'International Tables Vol C Tables 4.2.6.8 and 6.1.1.4'
P P 0.1023 0.0942 'International Tables Vol C Tables 4.2.6.8 and 6.1.1.4'
Ir Ir -1.4442 7.9887 'International Tables Vol C Tables 4.2.6.8 and 6.1.1.4'

loop_
_geom_angle_atom_site_label_1
_geom_angle_atom_site_label_2
_geom_angle_atom_site_label_3
_geom_angle
CT1 Ir1 C15 127.36(19)
CT1 Ir1 C11 127.1(2)
C15 Ir1 C11 78.8(3)
CT1 Ir1 C4 32.64(19)
C15 Ir1 C4 117.9(3)
C11 Ir1 C4 96.1(3)
CT1 Ir1 C5 32.76(18)
C15 Ir1 C5 95.2(3)
C11 Ir1 C5 122.2(3)
C4 Ir1 C5 37.0(3)
CT1 Ir1 C1 32.62(17)
C15 Ir1 C1 107.3(3)
C11 Ir1 C1 157.6(3)
C4 Ir1 C1 61.8(2)
C5 Ir1 C1 37.1(3)
CT1 Ir1 C3 32.55(18)
C15 Ir1 C3 154.4(3)
C11 Ir1 C3 103.5(3)
C4 Ir1 C3 36.7(3)
C5 Ir1 C3 61.7(3)
C1 Ir1 C3 61.7(3)
CT1 Ir1 C2 31.71(18)
C15 Ir1 C2 142.6(3)
C11 Ir1 C2 137.6(3)
C4 Ir1 C2 60.8(3)
C5 Ir1 C2 61.0(3)
C1 Ir1 C2 36.4(3)
C3 Ir1 C2 36.6(3)
CT1 Ir1 P1 128.56(4)
C15 Ir1 P1 89.6(2)
C11 Ir1 P1 90.2(2)
C4 Ir1 P1 152.4(2)
C5 Ir1 P1 147.5(2)
C1 Ir1 P1 111.04(18)
C3 Ir1 P1 115.7(2)
C2 Ir1 P1 96.95(18)
C15 O1 C16 120.8(6)
C12 C11 Ir1 110.5(5)
C14 C12 C13 124.9(7)
C14 C12 C11 115.3(6)
C13 C12 C11 119.8(7)
C12 C14 C15 115.1(6)
O1 C15 C14 121.5(6)
O1 C15 Ir1 119.1(5)
C14 C15 Ir1 119.3(5)
C2 C1 C5 106.9(6)
C2 C1 C6 125.7(8)
C5 C1 C6 126.8(7)
C2 C1 Ir1 72.2(4)
C5 C1 Ir1 70.6(4)
C6 C1 Ir1 129.1(5)
C1 C2 C3 109.5(6)
C1 C2 C7 126.4(8)
C3 C2 C7 123.7(8)
C1 C2 Ir1 71.3(4)
C3 C2 Ir1 71.7(4)
C7 C2 Ir1 128.9(5)
C4 C3 C2 106.3(6)
C4 C3 C8 124.2(8)
C2 C3 C8 129.1(8)
C4 C3 Ir1 69.6(4)
C2 C3 Ir1 71.7(4)
C8 C3 Ir1 128.5(5)
C3 C4 C5 109.6(6)
C3 C4 C9 126.8(8)
C5 C4 C9 123.5(8)
C3 C4 Ir1 73.7(4)
C5 C4 Ir1 72.3(4)
C9 C4 Ir1 124.5(5)
C4 C5 C1 107.6(6)
C4 C5 C10 127.1(7)
C1 C5 C10 125.2(7)
C4 C5 Ir1 70.7(4)
C1 C5 Ir1 72.3(4)
C10 C5 Ir1 125.0(5)
C41 P1 C31 106.0(3)
C41 P1 C21 104.1(3)
C31 P1 C21 102.8(3)
C41 P1 Ir1 111.5(2)
C31 P1 Ir1 114.2(2)
C21 P1 Ir1 117.1(2)
C22 C21 C26 118.0(6)
C22 C21 P1 122.1(5)
C26 C21 P1 119.9(5)
C23 C22 C21 121.0(7)
C24 C23 C22 119.9(7)
C25 C24 C23 120.3(7)
C24 C25 C26 119.6(7)
C25 C26 C21 121.2(7)
C36 C31 C32 119.0(6)
C36 C31 P1 119.3(5)
C32 C31 P1 121.6(5)
C31 C32 C33 119.7(7)
C34 C33 C32 120.1(7)
C33 C34 C35 120.2(7)
C34 C35 C36 120.1(7)
C35 C36 C31 120.9(7)
CT2 Ir2 C65 129.3(2)
CT2 Ir2 C61 125.54(19)
C65 Ir2 C61 78.3(3)
CT2 Ir2 C55 33.17(18)
C65 Ir2 C55 121.0(3)
C61 Ir2 C55 93.5(3)
CT2 Ir2 C51 33.15(18)
C65 Ir2 C51 158.3(3)
C61 Ir2 C51 103.4(3)
C55 Ir2 C51 37.7(3)
CT2 Ir2 C54 32.8(2)
C65 Ir2 C54 97.5(3)
C61 Ir2 C54 118.8(3)
C55 Ir2 C54 37.3(3)
C51 Ir2 C54 62.4(3)
CT2 Ir2 P2 128.48(5)
C65 Ir2 P2 92.1(2)
C61 Ir2 P2 87.3(2)
C55 Ir2 P2 146.44(19)
C51 Ir2 P2 109.63(19)
C54 Ir2 P2 153.5(2)
CT2 Ir2 C53 32.21(18)
C65 Ir2 C53 107.6(3)
C61 Ir2 C53 154.4(3)
C55 Ir2 C53 61.7(3)
C51 Ir2 C53 61.8(3)
C54 Ir2 C53 36.7(3)
P2 Ir2 C53 116.8(2)
CT2 Ir2 C52 32.41(19)
C65 Ir2 C52 142.1(3)
C61 Ir2 C52 138.8(3)
C55 Ir2 C52 62.0(3)
C51 Ir2 C52 37.0(2)
C54 Ir2 C52 61.6(3)
P2 Ir2 C52 96.3(2)
C53 Ir2 C52 36.7(3)
C65 O2 C66 120.6(6)
C62 C61 Ir2 111.9(5)
C64 C62 C61 115.2(7)
C64 C62 C63 124.0(8)
C61 C62 C63 120.8(7)
C62 C64 C65 114.9(7)
O2 C65 C64 121.6(7)
O2 C65 Ir2 119.2(6)
C64 C65 Ir2 119.0(5)
C52 C51 C55 107.7(6)
C52 C51 C56 126.5(7)
C55 C51 C56 125.4(6)
C52 C51 Ir2 73.1(4)
C55 C51 Ir2 70.9(4)
C56 C51 Ir2 127.3(5)
C51 C52 C53 107.8(6)
C51 C52 C57 125.9(7)
C53 C52 C57 125.8(7)
C51 C52 Ir2 69.8(4)
C53 C52 Ir2 71.6(4)
C57 C52 Ir2 129.7(5)
C54 C53 C52 108.5(6)
C54 C53 C58 125.7(8)
C52 C53 C58 125.6(8)
C54 C53 Ir2 70.8(4)
C52 C53 Ir2 71.7(4)
C58 C53 Ir2 128.1(5)
C53 C54 C55 108.0(7)
C53 C54 C59 125.9(7)
C55 C54 C59 126.0(8)
C53 C54 Ir2 72.6(4)
C55 C54 Ir2 70.4(4)
C59 C54 Ir2 126.0(5)
C54 C55 C51 108.0(6)
C54 C55 C510 125.3(7)
C51 C55 C510 126.5(6)
C54 C55 Ir2 72.4(4)
C51 C55 Ir2 71.4(4)
C510 C55 Ir2 126.4(5)
C71 P2 C81 102.6(3)
C71 P2 C91 103.8(4)
C81 P2 C91 104.3(3)
C71 P2 Ir2 115.5(2)
C81 P2 Ir2 116.4(2)
C91 P2 Ir2 112.7(3)
C72 C71 C76 120.4(8)
C72 C71 P2 117.4(6)
C76 C71 P2 122.1(6)
C73 C72 C71 119.5(9)
C72 C73 C74 119.8(9)
C75 C74 C73 120.3(8)
C74 C75 C76 121.1(9)
C75 C76 C71 119.0(8)
C86 C81 C82 118.3(7)
C86 C81 P2 120.7(5)
C82 C81 P2 120.9(5)
C83 C82 C81 121.0(7)
C84 C83 C82 120.0(7)
C83 C84 C85 119.5(7)
C86 C85 C84 119.9(7)
C81 C86 C85 121.4(7)
F6 P1A F4 93.1(6)
F6 P1A F3 177.5(5)
F4 P1A F3 88.8(5)
F6 P1A F5 90.1(6)
F4 P1A F5 176.7(5)
F3 P1A F5 88.0(4)
F6 P1A F2 91.2(3)
F4 P1A F2 90.9(3)
F3 P1A F2 90.5(3)
F5 P1A F2 90.0(3)
F6 P1A F1 88.4(3)
F4 P1A F1 88.4(3)
F3 P1A F1 89.9(3)
F5 P1A F1 90.8(3)
F2 P1A F1 179.1(3)
F11 P2A F10 91.3(4)
F11 P2A F8 89.4(4)
F10 P2A F8 177.6(4)
F11 P2A F12 91.4(4)
F10 P2A F12 93.0(4)
F8 P2A F12 89.2(4)
F11 P2A F9 91.9(5)
F10 P2A F9 88.0(4)
F8 P2A F9 89.7(4)
F12 P2A F9 176.6(5)
F11 P2A F7 178.5(4)
F10 P2A F7 89.4(4)
F8 P2A F7 89.9(3)
F12 P2A F7 87.3(4)
F9 P2A F7 89.4(4)

loop_
_geom_bond_atom_site_label_1
_geom_bond_atom_site_label_2
_geom_bond_distance
Ir1 CT1 1.9025(4)
Ir1 C15 1.978(7)
Ir1 C11 2.130(6)
Ir1 C4 2.220(7)
Ir1 C5 2.242(7)
Ir1 C1 2.263(7)
Ir1 C3 2.274(7)
Ir1 C2 2.275(7)
Ir1 P1 2.2784(17)
O1 C15 1.317(8)
O1 C16 1.468(8)
C11 C12 1.505(10)
C12 C14 1.357(10)
C12 C13 1.478(10)
C14 C15 1.423(10)
C1 C2 1.418(10)
C1 C5 1.434(10)
C1 C6 1.497(10)
C2 C3 1.428(11)
C2 C7 1.485(11)
C3 C4 1.415(11)
C3 C8 1.496(11)
C4 C5 1.418(10)
C4 C9 1.524(11)
C5 C10 1.503(11)
P1 C41 1.809(6)
P1 C31 1.819(7)
P1 C21 1.828(7)
C21 C22 1.395(10)
C21 C26 1.401(9)
C22 C23 1.392(10)
C23 C24 1.385(10)
C24 C25 1.383(11)
C25 C26 1.391(10)
C31 C36 1.386(9)
C31 C32 1.395(9)
C32 C33 1.410(9)
C33 C34 1.370(11)
C34 C35 1.381(12)
C35 C36 1.385(10)
Ir2 CT2 1.9005(4)
Ir2 C65 1.981(8)
Ir2 C61 2.117(7)
Ir2 C55 2.232(7)
Ir2 C51 2.239(7)
Ir2 C54 2.258(7)
Ir2 P2 2.2740(18)
Ir2 C53 2.282(7)
Ir2 C52 2.283(7)
O2 C65 1.311(9)
O2 C66 1.461(10)
C61 C62 1.470(10)
C62 C64 1.364(10)
C62 C63 1.500(10)
C64 C65 1.416(11)
C51 C52 1.436(10)
C51 C55 1.446(10)
C51 C56 1.523(10)
C52 C53 1.438(11)
C52 C57 1.494(11)
C53 C54 1.429(11)
C53 C58 1.509(10)
C54 C55 1.435(10)
C54 C59 1.497(11)
C55 C510 1.501(10)
P2 C71 1.823(8)
P2 C81 1.829(7)
P2 C91 1.832(7)
C71 C72 1.396(11)
C71 C76 1.396(11)
C72 C73 1.390(12)
C73 C74 1.400(15)
C74 C75 1.363(14)
C75 C76 1.390(11)
C81 C86 1.382(9)
C81 C82 1.395(10)
C82 C83 1.389(10)
C83 C84 1.388(11)
C84 C85 1.391(11)
C85 C86 1.387(10)
P1A F6 1.561(6)
P1A F4 1.568(7)
P1A F3 1.589(6)
P1A F5 1.595(7)
P1A F2 1.601(5)
P1A F1 1.603(5)
P2A F11 1.569(7)
P2A F10 1.573(6)
P2A F8 1.591(6)
P2A F12 1.592(6)
P2A F9 1.596(6)
P2A F7 1.612(7)
